data_7131176
loop_
_publ_author_name
'Chen, Wan-Yu'
'Lin, Wei-Han'
'Kuo, Chia-Jou'
'Liang, Chien-Fu'

_publ_section_title
;
 Base-mediated ketenimine formation from <i>N</i>-sulfonylthioimidates for
 the synthesis of 5-amino-1-vinyl/aryl-1,2,3-triazoles.
;
_journal_issue 10
_journal_name_full 'Chemical communications (Cambridge, England)'
_journal_page_first 1297
_journal_page_last 1300
_journal_paper_doi 10.1039/d2cc06708k
_journal_volume 59
_journal_year 2023
_chemical_formula_moiety 'C23 H22 N4 O2 S'
_chemical_formula_sum 'C23 H22 N4 O2 S'
_chemical_formula_weight 418.50
_chemical_name_systematic Triazole_6
_space_group_crystal_system orthorhombic
_space_group_IT_number 61
_space_group_name_Hall '-P 2ac 2ab'
_space_group_name_H-M_alt 'P b c a'
_atom_sites_solution_hydrogens geom
_audit_creation_date 2022-07-27
_audit_creation_method
;
Olex2 1.2-ac3
(compiled 2017.02.24 svn.r3390 for Rigaku Oxford Diffraction, GUI svn.r5318)
;
_audit_update_record
;
2022-08-16 deposited with the CCDC.	2023-01-03 downloaded from the CCDC.
;
_cell_angle_alpha 90
_cell_angle_beta 90
_cell_angle_gamma 90
_cell_formula_units_Z 8
_cell_length_a 14.496(2)
_cell_length_b 11.4484(18)
_cell_length_c 25.707(5)
_cell_measurement_reflns_used 2730
_cell_measurement_temperature 150(2)
_cell_measurement_theta_max 26.00
_cell_measurement_theta_min 2.76
_cell_volume 4266.2(12)
_computing_molecular_graphics 'Olex2 (Dolomanov et al., 2009)'
_computing_publication_material 'Olex2 (Dolomanov et al., 2009)'
_computing_structure_refinement 'XL (Sheldrick, 2008)'
_computing_structure_solution 'SHELXT 2018/2 (Sheldrick, 2018)'
_diffrn_ambient_temperature 150.15
_diffrn_measured_fraction_theta_full 0.977
_diffrn_measured_fraction_theta_max 0.977
_diffrn_measurement_device_type 'Bruker APEX-II CCD'
_diffrn_measurement_method '\f and \w scans'
_diffrn_radiation_type MoK\a
_diffrn_radiation_wavelength 0.71076
_diffrn_reflns_av_R_equivalents 0.1139
_diffrn_reflns_av_unetI/netI 0.0880
_diffrn_reflns_Laue_measured_fraction_full 0.977
_diffrn_reflns_Laue_measured_fraction_max 0.977
_diffrn_reflns_limit_h_max 17
_diffrn_reflns_limit_h_min -17
_diffrn_reflns_limit_k_max 13
_diffrn_reflns_limit_k_min -13
_diffrn_reflns_limit_l_max 30
_diffrn_reflns_limit_l_min -30
_diffrn_reflns_number 105076
_diffrn_reflns_point_group_measured_fraction_full 0.977
_diffrn_reflns_point_group_measured_fraction_max 0.977
_diffrn_reflns_theta_full 24.995
_diffrn_reflns_theta_max 24.995
_diffrn_reflns_theta_min 2.766
_diffrn_standards_number 0
_exptl_absorpt_coefficient_mu 0.179
_exptl_absorpt_correction_type none
_exptl_crystal_colour colourless
_exptl_crystal_colour_primary colourless
_exptl_crystal_density_diffrn 1.303
_exptl_crystal_description BLOCK
_exptl_crystal_F_000 1760
_refine_diff_density_max 0.616
_refine_diff_density_min -0.491
_refine_diff_density_rms 0.077
_refine_ls_extinction_method none
_refine_ls_goodness_of_fit_ref 1.007
_refine_ls_hydrogen_treatment constr
_refine_ls_matrix_type full
_refine_ls_number_parameters 273
_refine_ls_number_reflns 3669
_refine_ls_number_restraints 0
_refine_ls_restrained_S_all 1.007
_refine_ls_R_factor_all 0.1553
_refine_ls_R_factor_gt 0.0980
_refine_ls_shift/su_max 0.000
_refine_ls_shift/su_mean 0.000
_refine_ls_structure_factor_coef Fsqd
_refine_ls_weighting_details 'w=1/[\s^2^(Fo^2^)+(0.0943P)^2^+12.5146P] where P=(Fo^2^+2Fc^2^)/3'
_refine_ls_weighting_scheme calc
_refine_ls_wR_factor_gt 0.2105
_refine_ls_wR_factor_ref 0.2433
_reflns_Friedel_coverage 0.000
_reflns_number_gt 2275
_reflns_number_total 3669
_reflns_threshold_expression 'I > 2\s(I)'
_cod_data_source_file d2cc06708k2.cif
_cod_data_source_block mo_cwy_3023_pl
_cod_depositor_comments 'Adding full bibliography for 7131176--7131177.cif.'
_cod_database_code 7131176
_shelx_shelxl_version_number 2018/3
_shelx_space_group_comment
;
The symmetry employed for this shelxl refinement is uniquely defined
by the following loop, which should always be used as a source of
symmetry information in preference to the above space-group names.
They are only intended as comments.
;
_olex2_refinement_description
;
1. Fixed Uiso
 At 1.2 times of:
  All C(H) groups, All N(H) groups
 At 1.5 times of:
  All C(H,H,H) groups
2.a Ternary CH refined with riding coordinates:
 C024(H024)
2.b Aromatic/amide H refined with riding coordinates:
 N00L(H00L), C00X(H00X), C01N(H01N), C01O(H01O), C01P(H01P), C01Y(H01Y),
 C022(H022), C023(H023), C02C(H02C), C02K(H02K), C02O(H02O), C02W(H02W),
 C030(H030), C033(H033), C035(H035)
2.c Idealised Me refined as rotating group:
 C02N(H02A,H02B,H02D), C031(H03A,H03B,H03C)
;
_olex2_submission_special_instructions 'No special instructions were received'

loop_
_space_group_symop_operation_xyz
'x, y, z'
'-x+1/2, -y, z+1/2'
'x+1/2, -y+1/2, -z'
'-x, y+1/2, -z+1/2'
'-x, -y, -z'
'x-1/2, y, -z-1/2'
'-x-1/2, y-1/2, z'
'x, -y-1/2, z-1/2'

loop_
_atom_site_label
_atom_site_type_symbol
_atom_site_fract_x
_atom_site_fract_y
_atom_site_fract_z
_atom_site_U_iso_or_equiv
_atom_site_adp_type
_atom_site_occupancy
_atom_site_site_symmetry_order
_atom_site_calc_flag
_atom_site_refinement_flags_posn
_atom_site_refinement_flags_adp
_atom_site_refinement_flags_occupancy
_atom_site_disorder_assembly
_atom_site_disorder_group
S01 S 0.57410(10) 0.17990(12) 0.66626(6) 0.0453(4) Uani 1 1 d . . . . .
O005 O 0.5103(3) 0.2507(4) 0.63814(16) 0.0586(12) Uani 1 1 d . . . . .
O00N O 0.5871(3) 0.0598(4) 0.6533(2) 0.0709(15) Uani 1 1 d . . . . .
N006 N 0.6918(3) 0.5519(4) 0.66942(18) 0.0379(11) Uani 1 1 d . . . . .
N00J N 0.6793(3) 0.5348(4) 0.61921(19) 0.0443(12) Uani 1 1 d . . . . .
N00L N 0.6765(3) 0.2392(3) 0.65867(18) 0.0413(11) Uani 1 1 d . . . . .
H00L H 0.725823 0.194985 0.655521 0.050 Uiso 1 1 calc R . . . .
C00P C 0.6948(3) 0.4466(4) 0.6946(2) 0.0330(12) Uani 1 1 d . . . . .
N00Q N 0.6745(3) 0.4193(4) 0.61180(18) 0.0427(12) Uani 1 1 d . . . . .
C00X C 0.6670(3) 0.5240(4) 0.7827(2) 0.0341(12) Uani 1 1 d . . . . .
H00X H 0.635112 0.587881 0.767474 0.041 Uiso 1 1 calc R . . . .
C010 C 0.7050(3) 0.4377(4) 0.7509(2) 0.0320(12) Uani 1 1 d . . . . .
C016 C 0.6840(3) 0.3606(4) 0.6573(2) 0.0349(12) Uani 1 1 d . . . . .
C018 C 0.5481(3) 0.1923(4) 0.7324(2) 0.0352(12) Uani 1 1 d . . . . .
C01N C 0.7534(4) 0.3460(4) 0.7741(2) 0.0425(14) Uani 1 1 d . . . . .
H01N H 0.780783 0.287456 0.752911 0.051 Uiso 1 1 calc R . . . .
C01O C 0.4996(4) 0.2873(4) 0.7506(2) 0.0419(13) Uani 1 1 d . . . . .
H01O H 0.476211 0.343613 0.726923 0.050 Uiso 1 1 calc R . . . .
C01P C 0.6750(4) 0.5175(5) 0.8354(2) 0.0418(13) Uani 1 1 d . . . . .
H01P H 0.647821 0.575717 0.856806 0.050 Uiso 1 1 calc R . . . .
C01Y C 0.5800(4) 0.1079(5) 0.7666(3) 0.0558(17) Uani 1 1 d . . . . .
H01Y H 0.612579 0.041324 0.754437 0.067 Uiso 1 1 calc R . . . .
C021 C 0.7514(5) 0.3749(6) 0.5282(2) 0.0505(15) Uani 1 1 d . . . . .
C022 C 0.4851(4) 0.3007(5) 0.8029(3) 0.0526(16) Uani 1 1 d . . . . .
H022 H 0.452340 0.367443 0.814804 0.063 Uiso 1 1 calc R . . . .
C023 C 0.7232(4) 0.4255(5) 0.8576(2) 0.0525(16) Uani 1 1 d . . . . .
H023 H 0.729558 0.421639 0.894360 0.063 Uiso 1 1 calc R . . . .
C024 C 0.6622(4) 0.3711(5) 0.5588(2) 0.0528(16) Uani 1 1 d . . . . .
H024 H 0.644020 0.287250 0.562538 0.063 Uiso 1 1 calc R . . . .
C02C C 0.7619(5) 0.3397(5) 0.8272(3) 0.0557(16) Uani 1 1 d . . . . .
H02C H 0.794297 0.276665 0.842751 0.067 Uiso 1 1 calc R . . . .
C02G C 0.5156(4) 0.2222(6) 0.8381(3) 0.0602(18) Uani 1 1 d . . . . .
C02K C 0.8506(6) 0.2866(7) 0.4642(3) 0.074(2) Uani 1 1 d . . . . .
H02K H 0.863688 0.222966 0.441659 0.088 Uiso 1 1 calc R . . . .
C02N C 0.5842(5) 0.4336(7) 0.5323(3) 0.073(2) Uani 1 1 d . . . . .
H02A H 0.528606 0.428569 0.553862 0.109 Uiso 1 1 calc GR . . . .
H02B H 0.572277 0.397154 0.498425 0.109 Uiso 1 1 calc GR . . . .
H02D H 0.600744 0.515784 0.527176 0.109 Uiso 1 1 calc GR . . . .
C02O C 0.7743(6) 0.2838(7) 0.4947(3) 0.077(2) Uani 1 1 d . . . . .
H02O H 0.735072 0.217447 0.493199 0.093 Uiso 1 1 calc R . . . .
C02W C 0.5627(5) 0.1237(7) 0.8192(3) 0.073(2) Uani 1 1 d . . . . .
H02W H 0.583316 0.066223 0.843215 0.087 Uiso 1 1 calc R . . . .
C030 C 0.9060(7) 0.3762(11) 0.4658(3) 0.106(3) Uani 1 1 d . . . . .
H030 H 0.962751 0.373115 0.447292 0.127 Uiso 1 1 calc R . . . .
C031 C 0.5005(7) 0.2393(8) 0.8954(3) 0.102(3) Uani 1 1 d . . . . .
H03A H 0.546772 0.293658 0.909002 0.153 Uiso 1 1 calc GR . . . .
H03B H 0.506189 0.164012 0.913265 0.153 Uiso 1 1 calc GR . . . .
H03C H 0.438673 0.271264 0.901241 0.153 Uiso 1 1 calc GR . . . .
C033 C 0.8839(8) 0.4769(10) 0.4940(4) 0.118(4) Uani 1 1 d . . . . .
H033 H 0.918479 0.546960 0.490673 0.142 Uiso 1 1 calc R . . . .
C035 C 0.8067(6) 0.4685(9) 0.5279(4) 0.118(4) Uani 1 1 d . . . . .
H035 H 0.793988 0.531235 0.551008 0.142 Uiso 1 1 calc R . . . .

loop_
_atom_site_aniso_label
_atom_site_aniso_U_11
_atom_site_aniso_U_22
_atom_site_aniso_U_33
_atom_site_aniso_U_23
_atom_site_aniso_U_13
_atom_site_aniso_U_12
S01 0.0379(7) 0.0341(7) 0.0638(10) -0.0170(7) 0.0018(7) -0.0113(6)
O005 0.041(2) 0.074(3) 0.061(3) -0.006(2) -0.012(2) -0.011(2)
O00N 0.068(3) 0.041(2) 0.104(4) -0.032(2) 0.021(3) -0.021(2)
N006 0.034(2) 0.028(2) 0.052(3) -0.001(2) 0.001(2) 0.0001(18)
N00J 0.050(3) 0.031(2) 0.052(3) -0.006(2) -0.002(2) -0.002(2)
N00L 0.037(3) 0.024(2) 0.063(3) -0.013(2) 0.010(2) -0.0067(19)
C00P 0.028(3) 0.020(2) 0.051(3) -0.008(2) 0.003(2) -0.0009(19)
N00Q 0.044(3) 0.041(3) 0.043(3) -0.013(2) -0.003(2) -0.002(2)
C00X 0.028(3) 0.023(2) 0.051(4) -0.006(2) 0.000(2) -0.003(2)
C010 0.020(2) 0.019(2) 0.057(3) -0.003(2) 0.005(2) -0.0026(19)
C016 0.032(3) 0.025(3) 0.048(3) -0.010(2) 0.002(2) 0.000(2)
C018 0.024(2) 0.025(3) 0.056(3) -0.006(2) -0.006(2) -0.005(2)
C01N 0.037(3) 0.026(3) 0.065(4) -0.009(3) -0.001(3) 0.002(2)
C01O 0.034(3) 0.030(3) 0.062(4) -0.001(3) 0.005(3) -0.007(2)
C01P 0.042(3) 0.037(3) 0.047(4) -0.013(3) 0.008(3) -0.009(2)
C01Y 0.037(3) 0.038(3) 0.092(6) 0.014(3) -0.005(3) -0.003(3)
C021 0.060(4) 0.051(3) 0.040(3) -0.013(3) -0.011(3) 0.012(3)
C022 0.056(4) 0.040(3) 0.062(4) -0.007(3) 0.008(3) -0.016(3)
C023 0.059(4) 0.053(4) 0.046(4) 0.004(3) -0.002(3) -0.008(3)
C024 0.057(4) 0.051(4) 0.050(4) -0.012(3) -0.009(3) -0.010(3)
C02C 0.066(4) 0.043(3) 0.059(4) 0.003(3) -0.009(3) 0.010(3)
C02G 0.045(4) 0.068(4) 0.067(5) 0.007(4) 0.002(3) -0.025(3)
C02K 0.084(6) 0.083(6) 0.054(5) -0.025(4) -0.007(4) 0.023(5)
C02N 0.058(4) 0.093(6) 0.067(5) -0.020(4) -0.019(4) 0.013(4)
C02O 0.096(6) 0.066(5) 0.070(5) -0.032(4) -0.002(4) -0.006(4)
C02W 0.047(4) 0.079(5) 0.092(6) 0.047(4) -0.021(4) -0.021(4)
C030 0.082(6) 0.159(10) 0.076(6) -0.058(6) 0.013(5) 0.019(7)
C031 0.122(8) 0.123(8) 0.062(5) 0.012(5) 0.000(5) -0.057(6)
C033 0.118(8) 0.110(8) 0.126(9) -0.024(7) 0.042(7) -0.011(7)
C035 0.086(6) 0.128(8) 0.142(9) -0.085(7) 0.060(6) -0.043(6)

loop_
_atom_type_symbol
_atom_type_description
_atom_type_scat_dispersion_real
_atom_type_scat_dispersion_imag
_atom_type_scat_source
C C 0.0033 0.0016 'International Tables Vol C Tables 4.2.6.8 and 6.1.1.4'
H H 0.0000 0.0000 'International Tables Vol C Tables 4.2.6.8 and 6.1.1.4'
N N 0.0061 0.0033 'International Tables Vol C Tables 4.2.6.8 and 6.1.1.4'
O O 0.0106 0.0060 'International Tables Vol C Tables 4.2.6.8 and 6.1.1.4'
S S 0.1246 0.1234 'International Tables Vol C Tables 4.2.6.8 and 6.1.1.4'

loop_
_geom_angle_atom_site_label_1
_geom_angle_atom_site_label_2
_geom_angle_atom_site_label_3
_geom_angle
_geom_angle_site_symmetry_1
_geom_angle_site_symmetry_3
_geom_angle_publ_flag
O005 S01 N00L 106.9(3) . . ?
O005 S01 C018 107.9(2) . . ?
O00N S01 O005 121.0(3) . . ?
O00N S01 N00L 104.6(2) . . ?
O00N S01 C018 109.5(3) . . ?
N00L S01 C018 106.1(2) . . ?
N00J N006 C00P 109.7(4) . . ?
N006 N00J N00Q 107.0(4) . . ?
C016 N00L S01 119.0(4) . . ?
N006 C00P C010 122.3(4) . . ?
N006 C00P C016 107.2(5) . . ?
C016 C00P C010 130.5(5) . . ?
N00J N00Q C016 111.2(4) . . ?
N00J N00Q C024 120.4(5) . . ?
C016 N00Q C024 128.4(5) . . ?
C01P C00X C010 120.7(5) . . ?
C00X C010 C00P 119.5(4) . . ?
C01N C010 C00P 121.7(4) . . ?
C01N C010 C00X 118.8(5) . . ?
C00P C016 N00L 134.4(5) . . ?
N00Q C016 N00L 120.5(5) . . ?
N00Q C016 C00P 104.9(4) . . ?
C01O C018 S01 120.4(4) . . ?
C01O C018 C01Y 120.2(6) . . ?
C01Y C018 S01 119.3(5) . . ?
C02C C01N C010 120.5(5) . . ?
C022 C01O C018 120.1(6) . . ?
C00X C01P C023 119.6(5) . . ?
C02W C01Y C018 117.9(6) . . ?
C02O C021 C024 120.2(6) . . ?
C035 C021 C024 122.5(6) . . ?
C035 C021 C02O 117.0(7) . . ?
C02G C022 C01O 122.2(6) . . ?
C02C C023 C01P 120.9(6) . . ?
N00Q C024 C021 111.4(5) . . ?
N00Q C024 C02N 109.3(5) . . ?
C02N C024 C021 113.1(6) . . ?
C01N C02C C023 119.5(6) . . ?
C022 C02G C02W 117.5(7) . . ?
C022 C02G C031 121.5(7) . . ?
C02W C02G C031 121.0(7) . . ?
C030 C02K C02O 120.2(7) . . ?
C02K C02O C021 122.3(7) . . ?
C01Y C02W C02G 122.0(6) . . ?
C02K C030 C033 121.5(9) . . ?
C030 C033 C035 116.3(10) . . ?
C021 C035 C033 121.9(8) . . ?

loop_
_geom_bond_atom_site_label_1
_geom_bond_atom_site_label_2
_geom_bond_distance
_geom_bond_site_symmetry_2
_geom_bond_publ_flag
S01 O005 1.427(5) . ?
S01 O00N 1.427(4) . ?
S01 N00L 1.644(4) . ?
S01 C018 1.746(6) . ?
N006 N00J 1.318(6) . ?
N006 C00P 1.368(6) . ?
N00J N00Q 1.337(6) . ?
N00L C016 1.395(6) . ?
C00P C010 1.460(7) . ?
C00P C016 1.383(7) . ?
N00Q C016 1.355(7) . ?
N00Q C024 1.480(7) . ?
C00X C010 1.396(7) . ?
C00X C01P 1.360(8) . ?
C010 C01N 1.397(7) . ?
C018 C01O 1.378(7) . ?
C018 C01Y 1.386(8) . ?
C01N C02C 1.371(8) . ?
C01O C022 1.369(8) . ?
C01P C023 1.387(8) . ?
C01Y C02W 1.388(10) . ?
C021 C024 1.515(9) . ?
C021 C02O 1.391(9) . ?
C021 C035 1.339(10) . ?
C022 C02G 1.351(9) . ?
C023 C02C 1.375(9) . ?
C024 C02N 1.503(9) . ?
C02G C02W 1.404(10) . ?
C02G C031 1.500(10) . ?
C02K C02O 1.356(11) . ?
C02K C030 1.304(12) . ?
C030 C033 1.399(13) . ?
C033 C035 1.421(12) . ?

loop_
_geom_hbond_atom_site_label_D
_geom_hbond_atom_site_label_H
_geom_hbond_atom_site_label_A
_geom_hbond_distance_DH
_geom_hbond_distance_HA
_geom_hbond_distance_DA
_geom_hbond_angle_DHA
_geom_hbond_site_symmetry_A
_geom_hbond_publ_flag
N00L H00L N006 0.88 2.06 2.885(6) 156.0 7_755 yes

loop_
_geom_torsion_atom_site_label_1
_geom_torsion_atom_site_label_2
_geom_torsion_atom_site_label_3
_geom_torsion_atom_site_label_4
_geom_torsion
_geom_torsion_site_symmetry_1
_geom_torsion_site_symmetry_2
_geom_torsion_site_symmetry_3
_geom_torsion_site_symmetry_4
_geom_torsion_publ_flag
S01 N00L C016 C00P 87.6(7) . . . . ?
S01 N00L C016 N00Q -87.6(6) . . . . ?
S01 C018 C01O C022 -175.4(4) . . . . ?
S01 C018 C01Y C02W 176.4(4) . . . . ?
O005 S01 N00L C016 36.8(5) . . . . ?
O005 S01 C018 C01O -21.8(5) . . . . ?
O005 S01 C018 C01Y 160.8(4) . . . . ?
O00N S01 N00L C016 166.2(4) . . . . ?
O00N S01 C018 C01O -155.3(4) . . . . ?
O00N S01 C018 C01Y 27.3(5) . . . . ?
N006 N00J N00Q C016 -0.1(6) . . . . ?
N006 N00J N00Q C024 -178.9(5) . . . . ?
N006 C00P C010 C00X 32.4(7) . . . . ?
N006 C00P C010 C01N -146.4(5) . . . . ?
N006 C00P C016 N00L -176.1(6) . . . . ?
N006 C00P C016 N00Q -0.4(5) . . . . ?
N00J N006 C00P C010 -177.9(4) . . . . ?
N00J N006 C00P C016 0.4(5) . . . . ?
N00J N00Q C016 N00L 176.8(5) . . . . ?
N00J N00Q C016 C00P 0.3(6) . . . . ?
N00J N00Q C024 C021 76.8(7) . . . . ?
N00J N00Q C024 C02N -49.0(7) . . . . ?
N00L S01 C018 C01O 92.4(4) . . . . ?
N00L S01 C018 C01Y -85.0(4) . . . . ?
C00P N006 N00J N00Q -0.2(6) . . . . ?
C00P C010 C01N C02C 180.0(5) . . . . ?
C00X C010 C01N C02C 1.3(8) . . . . ?
C00X C01P C023 C02C -0.9(9) . . . . ?
C010 C00P C016 N00L 2.0(10) . . . . ?
C010 C00P C016 N00Q 177.7(5) . . . . ?
C010 C00X C01P C023 1.4(8) . . . . ?
C010 C01N C02C C023 -0.8(9) . . . . ?
C016 C00P C010 C00X -145.5(5) . . . . ?
C016 C00P C010 C01N 35.8(8) . . . . ?
C016 N00Q C024 C021 -101.8(6) . . . . ?
C016 N00Q C024 C02N 132.5(6) . . . . ?
C018 S01 N00L C016 -78.1(5) . . . . ?
C018 C01O C022 C02G -1.0(9) . . . . ?
C018 C01Y C02W C02G -0.8(9) . . . . ?
C01O C018 C01Y C02W -1.1(8) . . . . ?
C01O C022 C02G C02W -0.8(9) . . . . ?
C01O C022 C02G C031 178.9(6) . . . . ?
C01P C00X C010 C00P 179.7(4) . . . . ?
C01P C00X C010 C01N -1.6(7) . . . . ?
C01P C023 C02C C01N 0.6(10) . . . . ?
C01Y C018 C01O C022 2.0(8) . . . . ?
C022 C02G C02W C01Y 1.8(9) . . . . ?
C024 N00Q C016 N00L -4.6(8) . . . . ?
C024 N00Q C016 C00P 179.0(5) . . . . ?
C024 C021 C02O C02K 176.0(7) . . . . ?
C024 C021 C035 C033 -171.8(9) . . . . ?
C02K C030 C033 C035 10.7(17) . . . . ?
C02O C021 C024 N00Q 142.2(6) . . . . ?
C02O C021 C024 C02N -94.1(8) . . . . ?
C02O C021 C035 C033 1.8(15) . . . . ?
C02O C02K C030 C033 -7.2(15) . . . . ?
C030 C02K C02O C021 0.5(13) . . . . ?
C030 C033 C035 C021 -8.0(17) . . . . ?
C031 C02G C02W C01Y -178.0(6) . . . . ?
C035 C021 C024 N00Q -44.4(10) . . . . ?
C035 C021 C024 C02N 79.3(9) . . . . ?
C035 C021 C02O C02K 2.2(12) . . . . ?
